data_2011783
loop_
_publ_author_name
'Sim, Wonbo'
'Lee, Jai Young'
'Kim, Jong Seung'
'Kim, Jin-Gyu'
'Suh, Il-Hwan'

_publ_section_title
6,7-Bis(bromomethyl)-2,11,18,21,24-pentaoxatetracyclo[23.4.0.0^4,9^.0^12,17^]nonacosa-1(25),4(9),5,7,12(17),13,15,26,28-nonaene
_journal_issue 3
_journal_name_full 'Acta Crystallographica Section C'
_journal_page_first 293
_journal_page_last 294
_journal_paper_doi 10.1107/S0108270100018473
_journal_volume 57
_journal_year 2001
_chemical_formula_moiety 'C26 H26 Br2 O5'
_chemical_formula_sum 'C26 H26 Br2 O5'
_chemical_formula_weight 578.29
_chemical_name_systematic
;
 ?
;
_space_group_IT_number 19
_symmetry_cell_setting orthorhombic
_symmetry_space_group_name_Hall 'P 2ac 2ab'
_symmetry_space_group_name_H-M 'P 21 21 21'
_audit_creation_method SHELXL-97
_cell_angle_alpha 90.00
_cell_angle_beta 90.00
_cell_angle_gamma 90.00
_cell_formula_units_Z 4
_cell_length_a 8.141(2)
_cell_length_b 13.7976(16)
_cell_length_c 21.852(2)
_cell_measurement_reflns_used 25
_cell_measurement_temperature 293(2)
_cell_measurement_theta_max 13.75
_cell_measurement_theta_min 11.37
_cell_volume 2454.6(7)
_computing_cell_refinement 'CAD4 Express'
_computing_data_collection 'CAD4 Express (Enraf Nonius, 1994)'
_computing_data_reduction 'XCAD4 (Harms & Wocadlo, 1995)'
_computing_molecular_graphics 'Ortep-3 for Windows (Farrugia, 1997)'
_computing_publication_material 'WinGX publication routines (Farrugia, 1999)'
_computing_structure_refinement 'SHELXL97 (Sheldrick, 1997)'
_computing_structure_solution 'SHELXS97 (Sheldrick, 1990)'
_diffrn_ambient_temperature 293(2)
_diffrn_measured_fraction_theta_full .999
_diffrn_measured_fraction_theta_max .999
_diffrn_measurement_device_type 'Enraf Nonius CAD4'
_diffrn_measurement_method 'non-profiled \w/2\q scans'
_diffrn_radiation_monochromator graphite
_diffrn_radiation_source 'fine-focus sealed tube'
_diffrn_radiation_type MoK\a
_diffrn_radiation_wavelength .71073
_diffrn_reflns_av_R_equivalents .0127
_diffrn_reflns_av_sigmaI/netI .1169
_diffrn_reflns_limit_h_max 9
_diffrn_reflns_limit_h_min -2
_diffrn_reflns_limit_k_max 16
_diffrn_reflns_limit_k_min -4
_diffrn_reflns_limit_l_max 25
_diffrn_reflns_limit_l_min -6
_diffrn_reflns_number 2564
_diffrn_reflns_theta_full 24.96
_diffrn_reflns_theta_max 25.00
_diffrn_reflns_theta_min 2.38
_diffrn_standards_interval_time 300
_diffrn_standards_number 3
_exptl_absorpt_coefficient_mu 3.337
_exptl_absorpt_correction_T_max .644
_exptl_absorpt_correction_T_min .247
_exptl_absorpt_correction_type psi-scan
_exptl_absorpt_process_details '(North et al., 1968)'
_exptl_crystal_colour colorless
_exptl_crystal_density_diffrn 1.565
_exptl_crystal_density_method 'not measured'
_exptl_crystal_description plate
_exptl_crystal_F_000 1168
_exptl_crystal_size_max .528
_exptl_crystal_size_mid .363
_exptl_crystal_size_min .132
_refine_diff_density_max .581
_refine_diff_density_min -.417
_refine_ls_abs_structure_details 'Flack  (1983)'
_refine_ls_abs_structure_Flack .33(3)
_refine_ls_extinction_method none
_refine_ls_goodness_of_fit_ref 1.011
_refine_ls_hydrogen_treatment constr
_refine_ls_matrix_type full
_refine_ls_number_parameters 294
_refine_ls_number_reflns 2516
_refine_ls_number_restraints 0
_refine_ls_restrained_S_all 1.011
_refine_ls_R_factor_all .1832
_refine_ls_R_factor_gt .0641
_refine_ls_shift/su_max <0.001
_refine_ls_shift/su_mean .000
_refine_ls_structure_factor_coef Fsqd
_refine_ls_weighting_details 'calc w = 1/[\s^2^(Fo^2^)+(0.0403P)^2^+1.4141P] where P=(Fo^2^+2Fc^2^)/3'
_refine_ls_weighting_scheme calc
_refine_ls_wR_factor_ref .1232
_reflns_number_gt 1137
_reflns_number_total 2516
_reflns_threshold_expression I>2\s(I)
_cod_data_source_file bj1007.cif
_cod_data_source_block I
_cod_database_code 2011783
_cod_database_fobs_code 2011783

loop_
_symmetry_equiv_pos_as_xyz
'x, y, z'
'-x+1/2, -y, z+1/2'
'x+1/2, -y+1/2, -z'
'-x, y+1/2, -z+1/2'

loop_
_atom_site_label
_atom_site_fract_x
_atom_site_fract_y
_atom_site_fract_z
_atom_site_U_iso_or_equiv
_atom_site_adp_type
_atom_site_calc_flag
_atom_site_refinement_flags
_atom_site_occupancy
_atom_site_disorder_assembly
_atom_site_disorder_group
_atom_site_type_symbol
Br1 -.35852(19) .12183(11) .11245(7) .0895(6) Uani d . 1 . . Br
Br2 -.3442(2) .13257(11) -.08749(8) .0979(6) Uani d . 1 . . Br
O1 .2557(11) -.0494(6) .1410(5) .066(3) Uani d . 1 . . O
O2 .3377(12) -.2384(6) .1168(4) .066(3) Uani d . 1 . . O
O3 .3539(11) -.3224(5) -.0018(5) .072(3) Uani d . 1 . . O
O4 .3295(12) -.2149(7) -.1140(4) .075(3) Uani d . 1 B . O
O5 .2500(12) -.0241(7) -.1188(5) .070(3) Uani d . 1 . . O
C1 -.1668(17) .1962(8) .0906(6) .073(4) Uani d . 1 . . C
H1A -.2007 .2543 .0691 .088 Uiso calc R 1 . . H
H1B -.1099 .2159 .1276 .088 Uiso calc R 1 . . H
C2 -.0508(16) .1389(10) .0506(7) .054(4) Uani d . 1 . . C
C3 -.0540(14) .1448(8) -.0136(8) .051(3) Uani d . 1 . . C
C4 -.1722(18) .2084(8) -.0484(6) .077(4) Uani d . 1 . . C
H4A -.1125 .2445 -.0793 .092 Uiso calc R 1 . . H
H4B -.2216 .2546 -.0205 .092 Uiso calc R 1 . . H
C5 .0575(16) .0911(8) -.0458(6) .051(4) Uani d . 1 . . C
H5 .0577 .0971 -.0882 .061 Uiso calc R 1 . . H
C6 .1691(15) .0288(7) -.0199(7) .041(3) Uani d . 1 . . C
C7 .1692(16) .0212(8) .0434(7) .046(3) Uani d . 1 . . C
C8 .0636(17) .0769(9) .0758(7) .055(4) Uani d . 1 . . C
H8 .0685 .0730 .1183 .066 Uiso calc R 1 . . H
C9 .2874(15) -.0452(8) .0760(6) .058(4) Uani d . 1 . . C
H9A .2785 -.1099 .0589 .070 Uiso calc R 1 . . H
H9B .3987 -.0226 .0693 .070 Uiso calc R 1 . . H
C10 .372(2) -.0963(10) .1754(6) .053(4) Uani d . 1 B . C
C11 .4361(19) -.0456(11) .2251(7) .075(5) Uani d . 1 . . C
H11 .4171 .0194 .2339 .090 Uiso calc R 1 A 1 H
C12 .536(5) -.110(4) .2605(19) .068(13) Uiso d P .49(6) B 1 C
H12 .5858 -.0835 .2950 .081 Uiso calc PR .49(6) B 1 H
C12' .552(5) -.070(4) .2686(19) .076(16) Uiso d P .51(6) B 2 C
H12' .5949 -.0286 .2983 .091 Uiso calc PR .51(6) B 2 H
C13 .567(4) -.206(3) .2497(18) .049(11) Uiso d P .49(6) B 1 C
H13 .6263 -.2438 .2769 .058 Uiso calc PR .49(6) B 1 H
C13' .590(5) -.164(4) .2601(17) .070(14) Uiso d P .51(6) B 2 C
H13' .6657 -.1908 .2871 .084 Uiso calc PR .51(6) B 2 H
C14 .515(2) -.2365(12) .2057(8) .088(6) Uani d . 1 . . C
H14 .5514 -.2982 .1952 .105 Uiso calc R 1 B 1 H
C15 .4061(19) -.1944(12) .1658(8) .066(5) Uani d . 1 B . C
C16 .373(2) -.3376(9) .1056(7) .082(5) Uani d . 1 . . C
H16A .3399 -.3768 .1402 .098 Uiso calc R 1 . . H
H16B .4901 -.3465 .0991 .098 Uiso calc R 1 . . H
C17 .2796(16) -.3666(9) .0497(8) .082(5) Uani d . 1 . . C
H17A .2814 -.4366 .0452 .098 Uiso calc R 1 . . H
H17B .1662 -.3459 .0532 .098 Uiso calc R 1 . . H
C18 .278(2) -.3570(10) -.0545(8) .096(6) Uani d . 1 . . C
H18A .1637 -.3367 -.0550 .115 Uiso calc R 1 . . H
H18B .2807 -.4272 -.0548 .115 Uiso calc R 1 . . H
C19 .364(2) -.3183(10) -.1102(7) .087(5) Uani d . 1 . . C
H19A .4817 -.3290 -.1067 .104 Uiso calc R 1 . . H
H19B .3251 -.3511 -.1466 .104 Uiso calc R 1 . . H
C20 .4062(16) -.1618(13) -.1570(7) .062(5) Uani d . 1 . . C
C21 .508(5) -.218(3) -.1979(16) .060(12) Uiso d P .49(6) B 1 C
H21 .5175 -.2852 -.1954 .072 Uiso calc PR .49(6) B 1 H
C21' .525(5) -.178(4) -.200(2) .068(12) Uiso d P .51(6) B 2 C
H21' .5651 -.2408 -.2022 .082 Uiso calc PR .51(6) B 2 H
C22 .589(5) -.165(4) -.2403(17) .060(13) Uiso d P .49(6) B 1 C
H22 .6622 -.1941 -.2671 .072 Uiso calc PR .49(6) B 1 H
C22' .594(5) -.112(4) -.2404(17) .067(15) Uiso d P .51(6) B 2 C
H22' .6777 -.1315 -.2670 .080 Uiso calc PR .51(6) B 2 H
C23 .563(6) -.067(4) -.2436(18) .065(15) Uiso d P .49(6) B 1 C
H23 .6209 -.0288 -.2711 .077 Uiso calc PR .49(6) B 1 H
C23' .537(4) -.019(3) -.2405(15) .057(12) Uiso d P .51(6) B 2 C
H23' .5719 .0222 -.2717 .069 Uiso calc PR .51(6) B 2 H
C24 .440(5) -.024(4) -.2027(17) .058(12) Uiso d P .49(6) B 1 C
H24 .4148 .0407 -.2106 .070 Uiso calc PR .49(6) B 1 H
C24' .429(4) .020(3) -.1966(15) .056(11) Uiso d P .51(6) B 2 C
H24' .4024 .0849 -.1921 .067 Uiso calc PR .51(6) B 2 H
C25 .362(2) -.0620(11) -.1578(7) .059(4) Uani d . 1 B . C
C26 .2845(16) -.0322(8) -.0559(6) .058(4) Uani d . 1 . . C
H26A .3965 -.0117 -.0481 .070 Uiso calc R 1 . . H
H26B .2741 -.0994 -.0433 .070 Uiso calc R 1 . . H

loop_
_atom_site_aniso_label
_atom_site_aniso_U_11
_atom_site_aniso_U_22
_atom_site_aniso_U_33
_atom_site_aniso_U_12
_atom_site_aniso_U_13
_atom_site_aniso_U_23
Br1 .0573(9) .0883(11) .1229(14) -.0099(11) .0183(11) -.0094(11)
Br2 .0803(11) .0716(10) .1416(15) .0107(12) -.0439(12) -.0041(11)
O1 .082(7) .064(6) .052(7) .025(6) .007(6) .009(5)
O2 .075(7) .055(6) .070(7) .006(6) -.005(7) .009(6)
O3 .069(6) .055(5) .092(8) -.012(5) -.003(8) -.009(6)
O4 .066(7) .081(7) .078(7) -.001(6) .012(7) -.012(6)
O5 .062(6) .093(7) .056(7) .014(6) -.003(6) .000(7)
C1 .060(10) .053(7) .106(12) .003(8) .028(11) .009(9)
C2 .056(9) .051(9) .054(11) -.009(9) .012(9) -.024(10)
C3 .035(7) .025(7) .093(12) -.003(6) -.007(9) -.014(9)
C4 .074(11) .054(8) .102(12) -.001(9) -.013(11) .004(8)
C5 .055(9) .033(7) .064(10) -.005(7) -.002(9) .018(7)
C6 .046(8) .031(7) .046(10) -.003(7) -.002(9) -.018(7)
C7 .038(9) .049(8) .052(10) -.017(8) .002(9) -.008(8)
C8 .052(9) .035(8) .077(12) -.009(7) .009(10) -.007(8)
C9 .043(9) .063(9) .068(12) .020(8) -.016(9) -.009(8)
C10 .064(10) .052(9) .043(10) .002(9) .003(9) .017(8)
C11 .071(12) .091(12) .063(12) -.016(11) .004(9) -.018(11)
C14 .095(14) .118(15) .051(12) .025(12) .024(11) .013(12)
C15 .062(12) .077(13) .058(12) .005(9) .007(10) .021(11)
C16 .098(12) .046(10) .102(14) .032(9) .020(13) .020(9)
C17 .070(10) .038(8) .137(14) -.006(9) .014(12) -.017(11)
C18 .119(15) .047(10) .122(15) .000(11) .008(14) -.029(11)
C19 .069(11) .057(10) .135(16) .021(10) -.039(13) -.044(11)
C20 .027(9) .117(16) .042(10) .005(9) -.006(8) -.014(10)
C25 .048(10) .081(12) .048(11) -.001(10) -.006(10) .008(9)
C26 .055(10) .055(9) .065(11) .002(8) -.004(9) -.004(8)

loop_
_atom_type_symbol
_atom_type_description
_atom_type_scat_dispersion_real
_atom_type_scat_dispersion_imag
_atom_type_scat_source
C C .0033 .0016 'International Tables Vol C Tables 4.2.6.8 and 6.1.1.4'
H H .0000 .0000 'International Tables Vol C Tables 4.2.6.8 and 6.1.1.4'
Br Br -.2901 2.4595 'International Tables Vol C Tables 4.2.6.8 and 6.1.1.4'
O O .0106 .0060 'International Tables Vol C Tables 4.2.6.8 and 6.1.1.4'

loop_
_geom_angle_atom_site_label_1
_geom_angle_atom_site_label_2
_geom_angle_atom_site_label_3
_geom_angle
C10 O1 C9 115.7(10)
C15 O2 C16 119.0(12)
C18 O3 C17 108.6(12)
C20 O4 C19 119.0(13)
C25 O5 C26 116.7(11)
C2 C1 Br1 111.8(8)
C8 C2 C3 116.5(13)
C8 C2 C1 121.1(14)
C3 C2 C1 122.4(15)
C5 C3 C2 118.1(13)
C5 C3 C4 118.6(15)
C2 C3 C4 123.3(14)
C3 C4 Br2 111.6(8)
C3 C5 C6 124.4(13)
C5 C6 C7 117.4(13)
C5 C6 C26 123.6(13)
C7 C6 C26 118.9(14)
C8 C7 C6 118.6(14)
C8 C7 C9 120.1(14)
C6 C7 C9 121.3(14)
C7 C8 C2 124.9(14)
O1 C9 C7 112.1(11)
O1 C10 C11 116.7(14)
O1 C10 C15 120.7(15)
C11 C10 C15 122.0(15)
C12' C11 C10 132(3)
C12' C11 C12 24(2)
C10 C11 C12 109(2)
C13 C12 C11 128(4)
C13' C12' C11 107(3)
C14 C13 C12 116(4)
C12' C13' C14 126(3)
C13 C14 C15 129(3)
C13 C14 C13' 15(3)
C15 C14 C13' 116(2)
O2 C15 C14 125.5(16)
O2 C15 C10 118.2(16)
C14 C15 C10 116.1(17)
O2 C16 C17 107.2(11)
O3 C17 C16 108.4(11)
O3 C18 C19 109.8(14)
O4 C19 C18 107.7(12)
O4 C20 C21' 136(3)
O4 C20 C25 114.8(14)
C21' C20 C25 109(3)
O4 C20 C21 114(2)
C21' C20 C21 23(2)
C25 C20 C21 131(3)
C22 C21 C20 114(3)
C20 C21' C22' 129(4)
C21 C22 C23 120(4)
C23' C22' C21' 118(4)
C22 C23 C24 118(4)
C22' C23' C24' 125(3)
C25 C24 C23 130(4)
C23' C24' C25 109(2)
C24 C25 O5 131(3)
C24 C25 C20 106(3)
O5 C25 C20 122.4(14)
C24 C25 C24' 24(2)
O5 C25 C24' 108(2)
C20 C25 C24' 130(2)
O5 C26 C6 110.2(11)

loop_
_geom_bond_atom_site_label_1
_geom_bond_atom_site_label_2
_geom_bond_site_symmetry_2
_geom_bond_distance
_geom_bond_publ_flag
Br1 C1 . 1.928(12) ?
Br2 C4 . 1.945(13) ?
O1 C10 . 1.372(14) ?
O1 C9 . 1.444(13) ?
O2 C15 . 1.351(15) ?
O2 C16 . 1.420(13) ?
O3 C18 . 1.391(14) ?
O3 C17 . 1.416(14) ?
O4 C20 . 1.344(15) ?
O4 C19 . 1.457(14) ?
O5 C25 . 1.354(16) ?
O5 C26 . 1.409(13) ?
C1 C2 . 1.510(15) ?
C2 C8 . 1.380(15) ?
C2 C3 . 1.406(15) ?
C3 C5 . 1.367(14) ?
C3 C4 . 1.508(15) ?
C5 C6 . 1.373(13) ?
C6 C7 . 1.386(13) ?
C6 C26 . 1.487(15) ?
C7 C8 . 1.354(15) ?
C7 C9 . 1.508(15) ?
C10 C11 . 1.393(16) ?
C10 C15 . 1.399(16) ?
C11 C12' . 1.38(4) ?
C11 C12 . 1.43(5) ?
C12 C13 . 1.37(5) ?
C12' C13' . 1.35(5) ?
C13 C14 . 1.13(4) ?
C13' C14 . 1.67(5) ?
C14 C15 . 1.373(19) ?
C16 C17 . 1.494(15) ?
C18 C19 . 1.504(17) ?
C20 C21' . 1.37(4) ?
C20 C25 . 1.424(18) ?
C20 C21 . 1.45(4) ?
C21 C22 . 1.36(6) ?
C21' C22' . 1.38(5) ?
C22 C23 . 1.36(5) ?
C22' C23' . 1.38(5) ?
C23 C24 . 1.47(5) ?
C23' C24' . 1.41(5) ?
C24 C25 . 1.28(4) ?
C24' C25 . 1.51(4) ?

loop_
_geom_torsion_atom_site_label_1
_geom_torsion_atom_site_label_2
_geom_torsion_atom_site_label_3
_geom_torsion_atom_site_label_4
_geom_torsion
Br1 C1 C2 C8 -84.7(13)
Br1 C1 C2 C3 94.6(13)
C8 C2 C3 C5 -1.5(17)
C1 C2 C3 C5 179.1(9)
C8 C2 C3 C4 179.5(10)
C1 C2 C3 C4 .2(19)
C5 C3 C4 Br2 74.7(12)
C2 C3 C4 Br2 -106.4(12)
C2 C3 C5 C6 2.5(17)
C4 C3 C5 C6 -178.5(10)
C3 C5 C6 C7 -.8(17)
C3 C5 C6 C26 177.2(10)
C5 C6 C7 C8 -1.8(17)
C26 C6 C7 C8 -179.9(9)
C5 C6 C7 C9 -180.0(9)
C26 C6 C7 C9 2.0(17)
C6 C7 C8 C2 2.8(18)
C9 C7 C8 C2 -179.1(11)
C3 C2 C8 C7 -1.0(18)
C1 C2 C8 C7 178.3(11)
C10 O1 C9 C7 -170.5(10)
C8 C7 C9 O1 7.6(16)
C6 C7 C9 O1 -174.2(10)
C9 O1 C10 C11 127.0(13)
C9 O1 C10 C15 -61.7(16)
O1 C10 C11 C12' 180(2)
C15 C10 C11 C12' 9(3)
O1 C10 C11 C12 171.5(19)
C15 C10 C11 C12 0(3)
C12' C11 C12 C13 -165(9)
C10 C11 C12 C13 0(4)
C10 C11 C12' C13' -6(4)
C12 C11 C12' C13' 13(5)
C11 C12 C13 C14 5(5)
C11 C12' C13' C14 1(4)
C12 C13 C14 C15 -10(5)
C12 C13 C14 C13' 26(8)
C12' C13' C14 C13 -148(12)
C12' C13' C14 C15 1(4)
C16 O2 C15 C14 3(2)
C16 O2 C15 C10 178.9(13)
C13 C14 C15 O2 -174(3)
C13' C14 C15 O2 176.4(17)
C13 C14 C15 C10 10(3)
C13' C14 C15 C10 0(2)
O1 C10 C15 O2 9(2)
C11 C10 C15 O2 179.3(12)
O1 C10 C15 C14 -175.0(12)
C11 C10 C15 C14 -4(2)
C15 O2 C16 C17 179.1(11)
C18 O3 C17 C16 174.1(11)
O2 C16 C17 O3 71.7(13)
C17 O3 C18 C19 -174.8(11)
C20 O4 C19 C18 173.8(12)
O3 C18 C19 O4 -70.2(15)
C19 O4 C20 C21' -5(3)
C19 O4 C20 C25 179.0(12)
C19 O4 C20 C21 4(2)
O4 C20 C21 C22 -178(2)
C21' C20 C21 C22 -15(5)
C25 C20 C21 C22 8(4)
O4 C20 C21' C22' -178(3)
C25 C20 C21' C22' -2(4)
C21 C20 C21' C22' 160(9)
C20 C21 C22 C23 -4(4)
C20 C21' C22' C23' -2(5)
C21 C22 C23 C24 -3(5)
C21' C22' C23' C24' 9(4)
C22 C23 C24 C25 9(6)
C22' C23' C24' C25 -11(4)
C23 C24 C25 O5 179(3)
C23 C24 C25 C20 -5(4)
C23 C24 C25 C24' 162(8)
C26 O5 C25 C24 -125(3)
C26 O5 C25 C20 59.8(18)
C26 O5 C25 C24' -117.9(16)
O4 C20 C25 C24 -177.1(18)
C21' C20 C25 C24 6(3)
C21 C20 C25 C24 -3(3)
O4 C20 C25 O5 -1(2)
C21' C20 C25 O5 -178(2)
C21 C20 C25 O5 173(2)
O4 C20 C25 C24' 176.2(19)
C21' C20 C25 C24' -1(3)
C21 C20 C25 C24' -10(3)
C23' C24' C25 C24 -9(5)
C23' C24' C25 O5 -175.8(19)
C23' C24' C25 C20 7(3)
C25 O5 C26 C6 168.8(11)
C5 C6 C26 O5 -6.2(15)
C7 C6 C26 O5 171.8(10)
